data_2238625
loop_
_publ_author_name
'Fatima, Zeenat'
'Rambabu, Gottimukkala'
'Reddy, Bandapalli Palakshi'
'Vijayakumar, Vijayaparthasarathi'
'Velmurugan, Devadasan'

_publ_section_title
;
 <i>N</i>-(2-Fluorophenyl)-2,6-dimethyl-1,3-dioxan-4-amine
;
_journal_coeditor_code HB7132
_journal_issue 10
_journal_name_full 'Acta Crystallographica Section E'
_journal_page_first o1524
_journal_paper_doi 10.1107/S1600536813024732
_journal_volume 69
_journal_year 2013
_chemical_formula_iupac 'C12 H16 F N O2'
_chemical_formula_moiety 'C12 H16 F N O2'
_chemical_formula_sum 'C12 H16 F N O2'
_chemical_formula_weight 225.26
_chemical_name_systematic
;
<i>N</i>-(2-Fluorophenyl)-2,6-dimethyl-1,3-dioxan-4-amine
;
_space_group_IT_number 15
_symmetry_cell_setting monoclinic
_symmetry_space_group_name_Hall '-C 2yc'
_symmetry_space_group_name_H-M 'C 1 2/c 1'
_atom_sites_solution_hydrogens geom
_atom_sites_solution_primary direct
_atom_sites_solution_secondary difmap
_audit_creation_method SHELXL-97
_cell_angle_alpha 90.00
_cell_angle_beta 95.950(3)
_cell_angle_gamma 90.00
_cell_formula_units_Z 8
_cell_length_a 19.6219(13)
_cell_length_b 8.1603(6)
_cell_length_c 15.2396(10)
_cell_measurement_reflns_used 3020
_cell_measurement_temperature 293(2)
_cell_measurement_theta_max 28.40
_cell_measurement_theta_min 2.69
_cell_volume 2427.0(3)
_computing_cell_refinement 'SAINT (Bruker, 2008)'
_computing_data_collection 'APEX2 (Bruker, 2008)'
_computing_data_reduction 'SAINT (Bruker, 2008)'
_computing_molecular_graphics 'ORTEP-3 for Windows (Farrugia, 2012)'
_computing_publication_material 'SHELXL97 (Sheldrick, 2008) and PLATON (Spek, 2009)'
_computing_structure_refinement 'SHELXL97 (Sheldrick, 2008)'
_computing_structure_solution 'SHELXS97 (Sheldrick, 2008)'
_diffrn_ambient_temperature 293(2)
_diffrn_measured_fraction_theta_full 0.994
_diffrn_measured_fraction_theta_max 0.994
_diffrn_measurement_device_type 'Bruker SMART APEXII CCD'
_diffrn_measurement_method '\w and \f scans'
_diffrn_radiation_monochromator graphite
_diffrn_radiation_source 'fine-focus sealed tube'
_diffrn_radiation_type MoK\a
_diffrn_radiation_wavelength 0.71073
_diffrn_reflns_av_R_equivalents 0.0261
_diffrn_reflns_av_sigmaI/netI 0.0255
_diffrn_reflns_limit_h_max 25
_diffrn_reflns_limit_h_min -26
_diffrn_reflns_limit_k_max 10
_diffrn_reflns_limit_k_min -10
_diffrn_reflns_limit_l_max 20
_diffrn_reflns_limit_l_min -17
_diffrn_reflns_number 11540
_diffrn_reflns_theta_full 28.40
_diffrn_reflns_theta_max 28.40
_diffrn_reflns_theta_min 2.69
_exptl_absorpt_coefficient_mu 0.094
_exptl_absorpt_correction_T_max 0.7457
_exptl_absorpt_correction_T_min 0.6172
_exptl_absorpt_correction_type multi-scan
_exptl_absorpt_process_details '(<i>SADABS</i>; Bruker, 2008)'
_exptl_crystal_colour Colourless
_exptl_crystal_density_diffrn 1.233
_exptl_crystal_density_method 'not measured'
_exptl_crystal_description Block
_exptl_crystal_F_000 960
_exptl_crystal_size_max 0.25
_exptl_crystal_size_mid 0.20
_exptl_crystal_size_min 0.15
_refine_diff_density_max 0.180
_refine_diff_density_min -0.229
_refine_ls_extinction_method none
_refine_ls_goodness_of_fit_ref 1.032
_refine_ls_hydrogen_treatment mixed
_refine_ls_matrix_type full
_refine_ls_number_parameters 153
_refine_ls_number_reflns 3020
_refine_ls_number_restraints 0
_refine_ls_restrained_S_all 1.032
_refine_ls_R_factor_all 0.0685
_refine_ls_R_factor_gt 0.0437
_refine_ls_shift/su_max 0.001
_refine_ls_shift/su_mean 0.000
_refine_ls_structure_factor_coef Fsqd
_refine_ls_weighting_details 'calc w=1/[\s^2^(Fo^2^)+(0.0629P)^2^+0.5739P] where P=(Fo^2^+2Fc^2^)/3'
_refine_ls_weighting_scheme calc
_refine_ls_wR_factor_gt 0.1181
_refine_ls_wR_factor_ref 0.1370
_reflns_number_gt 1973
_reflns_number_total 3020
_reflns_threshold_expression I>2\s(I)
_cod_data_source_file hb7132.cif
_cod_data_source_block I
_cod_original_sg_symbol_H-M 'C 2/c'
_cod_database_code 2238625

loop_
_symmetry_equiv_pos_as_xyz
'x, y, z'
'-x, y, -z+1/2'
'x+1/2, y+1/2, z'
'-x+1/2, y+1/2, -z+1/2'
'-x, -y, -z'
'x, -y, z-1/2'
'-x+1/2, -y+1/2, -z'
'x+1/2, -y+1/2, z-1/2'

loop_
_atom_site_type_symbol
_atom_site_label
_atom_site_fract_x
_atom_site_fract_y
_atom_site_fract_z
_atom_site_U_iso_or_equiv
_atom_site_adp_type
_atom_site_calc_flag
_atom_site_refinement_flags
_atom_site_occupancy
_atom_site_symmetry_multiplicity
H H1 -0.0550(9) 0.220(2) 1.0096(12) 0.074(5) Uiso d . 1 1
H H3 0.1172(8) 0.1912(19) 0.8533(10) 0.058(4) Uiso d . 1 1
O O1 0.13369(5) 0.02783(12) 0.94558(6) 0.0592(3) Uani d . 1 1
O O2 0.02809(4) 0.13036(11) 0.88947(6) 0.0535(3) Uani d . 1 1
C C4 0.02808(7) 0.25397(16) 0.95733(9) 0.0526(3) Uani d . 1 1
H H4 0.0476 0.3552 0.9360 0.063 Uiso calc R 1 1
C C5 0.07197(7) 0.19735(17) 1.03878(9) 0.0545(3) Uani d . 1 1
H H5A 0.0500 0.1056 1.0649 0.065 Uiso calc R 1 1
H H5B 0.0767 0.2854 1.0817 0.065 Uiso calc R 1 1
N N1 -0.04050(7) 0.28505(17) 0.97514(9) 0.0617(3) Uani d . 1 1
C C2 0.14205(7) 0.14617(18) 1.01572(9) 0.0561(3) Uani d . 1 1
H H2 0.1657 0.2425 0.9953 0.067 Uiso calc R 1 1
C C3 0.09501(7) 0.0917(2) 0.87025(9) 0.0562(4) Uani d . 1 1
C C7 -0.08824(7) 0.35496(17) 0.91321(10) 0.0598(4) Uani d . 1 1
F F1 -0.16772(6) 0.33920(15) 1.01790(9) 0.1024(4) Uani d . 1 1
C C6 0.09070(10) -0.0353(3) 0.79920(11) 0.0828(6) Uani d . 1 1
H H6A 0.1360 -0.0620 0.7852 0.124 Uiso calc R 1 1
H H6B 0.0642 0.0064 0.7475 0.124 Uiso calc R 1 1
H H6C 0.0691 -0.1320 0.8192 0.124 Uiso calc R 1 1
C C12 -0.15451(8) 0.3829(2) 0.93551(13) 0.0723(5) Uani d . 1 1
C C1 0.18616(9) 0.0692(2) 1.09141(10) 0.0745(5) Uani d . 1 1
H H1A 0.2296 0.0394 1.0725 0.112 Uiso calc R 1 1
H H1B 0.1639 -0.0270 1.1108 0.112 Uiso calc R 1 1
H H1C 0.1931 0.1460 1.1392 0.112 Uiso calc R 1 1
C C8 -0.07505(9) 0.4054(2) 0.83014(11) 0.0733(5) Uani d . 1 1
H H8 -0.0318 0.3885 0.8120 0.088 Uiso calc R 1 1
C C9 -0.12519(11) 0.4808(2) 0.77326(12) 0.0899(6) Uani d . 1 1
H H9 -0.1151 0.5158 0.7180 0.108 Uiso calc R 1 1
C C11 -0.20465(10) 0.4542(3) 0.88042(17) 0.0926(7) Uani d . 1 1
H H11 -0.2482 0.4692 0.8979 0.111 Uiso calc R 1 1
C C10 -0.18988(12) 0.5039(3) 0.79822(16) 0.0989(7) Uani d . 1 1
H H10 -0.2236 0.5532 0.7596 0.119 Uiso calc R 1 1

loop_
_atom_site_aniso_label
_atom_site_aniso_U_11
_atom_site_aniso_U_22
_atom_site_aniso_U_33
_atom_site_aniso_U_12
_atom_site_aniso_U_13
_atom_site_aniso_U_23
O1 0.0587(6) 0.0740(6) 0.0451(5) 0.0204(5) 0.0063(4) -0.0013(4)
O2 0.0435(5) 0.0652(5) 0.0531(5) 0.0060(4) 0.0112(4) -0.0052(4)
C4 0.0477(8) 0.0510(7) 0.0608(8) 0.0028(6) 0.0144(6) -0.0025(6)
C5 0.0596(9) 0.0530(7) 0.0523(8) 0.0005(6) 0.0128(6) -0.0070(6)
N1 0.0521(7) 0.0665(7) 0.0695(8) 0.0106(6) 0.0208(6) -0.0006(7)
C2 0.0533(8) 0.0627(8) 0.0526(8) 0.0015(6) 0.0068(6) 0.0016(6)
C3 0.0474(8) 0.0767(9) 0.0461(7) 0.0128(7) 0.0113(6) 0.0061(7)
C7 0.0516(8) 0.0563(7) 0.0721(10) 0.0061(6) 0.0093(7) -0.0185(7)
F1 0.0756(7) 0.1085(8) 0.1316(10) 0.0213(6) 0.0513(7) 0.0091(7)
C6 0.0734(11) 0.1247(15) 0.0507(8) 0.0338(10) 0.0076(8) -0.0165(9)
C12 0.0542(9) 0.0690(9) 0.0948(12) 0.0079(7) 0.0129(9) -0.0202(9)
C1 0.0746(11) 0.0911(11) 0.0554(9) 0.0164(9) -0.0043(8) -0.0047(8)
C8 0.0689(10) 0.0814(10) 0.0697(10) 0.0192(8) 0.0081(8) -0.0148(8)
C9 0.1005(16) 0.0957(13) 0.0703(11) 0.0248(11) -0.0069(10) -0.0226(10)
C11 0.0544(10) 0.0973(13) 0.1236(18) 0.0145(9) -0.0033(11) -0.0348(13)
C10 0.0798(14) 0.1034(14) 0.1047(16) 0.0290(11) -0.0316(12) -0.0404(13)

loop_
_atom_type_symbol
_atom_type_description
_atom_type_scat_dispersion_real
_atom_type_scat_dispersion_imag
_atom_type_scat_source
C C 0.0033 0.0016 'International Tables Vol C Tables 4.2.6.8 and 6.1.1.4'
H H 0.0000 0.0000 'International Tables Vol C Tables 4.2.6.8 and 6.1.1.4'
N N 0.0061 0.0033 'International Tables Vol C Tables 4.2.6.8 and 6.1.1.4'
O O 0.0106 0.0060 'International Tables Vol C Tables 4.2.6.8 and 6.1.1.4'
F F 0.0171 0.0103 'International Tables Vol C Tables 4.2.6.8 and 6.1.1.4'

loop_
_geom_angle_atom_site_label_1
_geom_angle_atom_site_label_2
_geom_angle_atom_site_label_3
_geom_angle
C3 O1 C2 111.59(11)
C3 O2 C4 111.98(10)
N1 C4 O2 109.35(11)
N1 C4 C5 111.61(11)
O2 C4 C5 109.44(10)
N1 C4 H4 108.8
O2 C4 H4 108.8
C5 C4 H4 108.8
C4 C5 C2 110.40(11)
C4 C5 H5A 109.6
C2 C5 H5A 109.6
C4 C5 H5B 109.6
C2 C5 H5B 109.6
H5A C5 H5B 108.1
C7 N1 C4 122.05(13)
C7 N1 H1 116.8(13)
C4 N1 H1 113.9(13)
O1 C2 C1 107.55(12)
O1 C2 C5 108.78(11)
C1 C2 C5 113.66(12)
O1 C2 H2 108.9
C1 C2 H2 108.9
C5 C2 H2 108.9
O1 C3 O2 110.36(10)
O1 C3 C6 108.61(13)
O2 C3 C6 108.76(13)
O1 C3 H3 107.9(9)
O2 C3 H3 108.7(9)
C6 C3 H3 112.5(9)
C8 C7 N1 124.81(14)
C8 C7 C12 116.24(16)
N1 C7 C12 118.92(15)
C3 C6 H6A 109.5
C3 C6 H6B 109.5
H6A C6 H6B 109.5
C3 C6 H6C 109.5
H6A C6 H6C 109.5
H6B C6 H6C 109.5
F1 C12 C11 119.33(17)
F1 C12 C7 117.05(16)
C11 C12 C7 123.6(2)
C2 C1 H1A 109.5
C2 C1 H1B 109.5
H1A C1 H1B 109.5
C2 C1 H1C 109.5
H1A C1 H1C 109.5
H1B C1 H1C 109.5
C7 C8 C9 121.15(18)
C7 C8 H8 119.4
C9 C8 H8 119.4
C10 C9 C8 120.2(2)
C10 C9 H9 119.9
C8 C9 H9 119.9
C12 C11 C10 118.84(19)
C12 C11 H11 120.6
C10 C11 H11 120.6
C9 C10 C11 119.91(19)
C9 C10 H10 120.0
C11 C10 H10 120.0

loop_
_geom_bond_atom_site_label_1
_geom_bond_atom_site_label_2
_geom_bond_distance
O1 C3 1.4087(16)
O1 C2 1.4373(17)
O2 C3 1.4105(16)
O2 C4 1.4446(16)
C4 N1 1.4228(17)
C4 C5 1.508(2)
C4 H4 0.9800
C5 C2 1.513(2)
C5 H5A 0.9700
C5 H5B 0.9700
N1 C7 1.382(2)
N1 H1 0.820(18)
C2 C1 1.506(2)
C2 H2 0.9800
C3 C6 1.495(2)
C3 H3 0.969(16)
C7 C8 1.381(2)
C7 C12 1.396(2)
F1 C12 1.356(2)
C6 H6A 0.9600
C6 H6B 0.9600
C6 H6C 0.9600
C12 C11 1.357(3)
C1 H1A 0.9600
C1 H1B 0.9600
C1 H1C 0.9600
C8 C9 1.386(2)
C8 H8 0.9300
C9 C10 1.375(3)
C9 H9 0.9300
C11 C10 1.376(3)
C11 H11 0.9300
C10 H10 0.9300

loop_
_geom_hbond_atom_site_label_D
_geom_hbond_atom_site_label_H
_geom_hbond_atom_site_label_A
_geom_hbond_site_symmetry_A
_geom_hbond_distance_DH
_geom_hbond_distance_HA
_geom_hbond_distance_DA
_geom_hbond_angle_DHA
C5 H5A O2 5_557 0.97 2.60 3.5563(17) 169
C11 H11 O1 3_455 0.93 2.54 3.473(2) 177

loop_
_geom_torsion_atom_site_label_1
_geom_torsion_atom_site_label_2
_geom_torsion_atom_site_label_3
_geom_torsion_atom_site_label_4
_geom_torsion
C3 O2 C4 N1 -178.72(11)
C3 O2 C4 C5 -56.18(14)
N1 C4 C5 C2 173.31(11)
O2 C4 C5 C2 52.12(15)
O2 C4 N1 C7 -65.93(17)
C5 C4 N1 C7 172.83(12)
C3 O1 C2 C1 -177.76(12)
C3 O1 C2 C5 58.73(14)
C4 C5 C2 O1 -53.33(14)
C4 C5 C2 C1 -173.11(12)
C2 O1 C3 O2 -62.98(16)
C2 O1 C3 C6 177.87(13)
C4 O2 C3 O1 61.46(15)
C4 O2 C3 C6 -179.49(12)
C4 N1 C7 C8 -1.8(2)
C4 N1 C7 C12 -179.59(13)
C8 C7 C12 F1 -177.83(14)
N1 C7 C12 F1 0.2(2)
C8 C7 C12 C11 0.4(2)
N1 C7 C12 C11 178.40(16)
N1 C7 C8 C9 -177.28(16)
C12 C7 C8 C9 0.6(2)
C7 C8 C9 C10 -1.2(3)
F1 C12 C11 C10 177.44(17)
C7 C12 C11 C10 -0.7(3)
C8 C9 C10 C11 0.9(3)
C12 C11 C10 C9 0.1(3)
